data_1571437
loop_
_publ_author_name
'Shonde, Tunde Blessed'
'Liu, He'
'Olasupo, Oluwadara Joshua'
'Bouchard, Alexander'
'Bouchard, Sara'
'Franklin, Annaliese'
'Lin, Xinsong'
'Stand, Luis M.'
'Ma, Biwu'

_publ_section_title
;
 Aggregation-induced emission organic metal halide complex for X-ray
 scintillation.
;
_journal_issue 13
_journal_name_full 'Materials horizons'
_journal_page_first 3076
_journal_page_last 3081
_journal_paper_doi 10.1039/d4mh00142g
_journal_volume 11
_journal_year 2024
_chemical_formula_moiety 'C46 H36 Cl2 N4 Zn'
_chemical_formula_sum 'C46 H36 Cl2 N4 Zn'
_chemical_formula_weight 781.06
_space_group_crystal_system monoclinic
_space_group_IT_number 14
_space_group_name_Hall '-P 2ybc'
_space_group_name_H-M_alt 'P 1 21/c 1'
_atom_sites_solution_hydrogens geom
_atom_sites_solution_primary dual
_audit_creation_date 2022-08-19
_audit_creation_method
;
Olex2 1.3-ac4
(compiled 2020.11.27 svn.r5f609507 for Rigaku Oxford Diffraction, GUI svn.r6214)
;
_audit_update_record
;
2023-06-06 deposited with the CCDC.	2024-04-11 downloaded from the CCDC.
;
_cell_angle_alpha 90
_cell_angle_beta 106.6460(10)
_cell_angle_gamma 90
_cell_formula_units_Z 4
_cell_length_a 21.9901(3)
_cell_length_b 11.7699(2)
_cell_length_c 15.3428(2)
_cell_measurement_reflns_used 28286
_cell_measurement_temperature 149.95(15)
_cell_measurement_theta_max 77.7220
_cell_measurement_theta_min 4.1790
_cell_volume 3804.63(10)
_computing_cell_refinement 'CrysAlisPro 1.171.42.61a (Rigaku OD, 2022)'
_computing_data_collection 'CrysAlisPro 1.171.42.61a (Rigaku OD, 2022)'
_computing_data_reduction 'CrysAlisPro 1.171.42.61a (Rigaku OD, 2022)'
_computing_molecular_graphics 'Olex2 1.3-ac4 (Dolomanov et al., 2009)'
_computing_publication_material 'Olex2 1.3-ac4 (Dolomanov et al., 2009)'
_computing_structure_refinement 'SHELXL 2014/7 (Sheldrick, 2015)'
_computing_structure_solution 'SHELXT  (Sheldrick, 2015)'
_diffrn_ambient_environment N~2~
_diffrn_ambient_temperature 149.95(15)
_diffrn_detector 'Hybrid Pixel Array Detector'
_diffrn_detector_area_resol_mean 10.0000
_diffrn_detector_type HyPix
_diffrn_measured_fraction_theta_full 0.999
_diffrn_measured_fraction_theta_max 0.942
_diffrn_measurement_details
;
List of Runs (angles in degrees, time in seconds):

  # Type    Start    End  Width  t~exp~   \w     \q     \k     \f   Frames
#--------------------------------------------------------------------------
  1  \w    -42.00  24.00   0.50    0.99    --  -48.74  55.00 -97.00  132
  2  \w   -121.00 -35.00   0.50    0.99    --  -48.74 -55.00 119.00  172
  3  \w    -22.00  62.00   0.50    0.99    --   48.74 -55.00 119.00  168
  4  \w     36.00 121.00   0.50    0.99    --   48.74  55.00 -97.00  170
  5  \w   -158.00 -73.00   0.50    4.50    --  -86.25 -55.00 119.00  170
  6  \w    -42.00 -14.00   0.50    4.50    --  -86.25  55.00 -97.00   56
  7  \w     95.00 178.00   0.50    4.50    --  107.75  55.00 -97.00  166
  8  \w     36.00  84.00   0.50    4.50    --  107.75 -55.00 119.00   96
  9  \w   -118.00 -87.00   0.50    0.99    --  -48.74-125.00-120.00   62
 10  \w   -118.00 -87.00   0.50    0.99    --  -48.74-125.00   0.00   62
 11  \w    -19.00  24.00   0.50    0.99    --  -48.74  37.00  30.00   86
 12  \w    -19.00  24.00   0.50    0.99    --  -48.74  37.00  60.00   86
 13  \w     36.00  71.00   0.50    4.50    --  107.75 -45.00-180.00   70
 14  \w     36.00  71.00   0.50    4.50    --  107.75 -45.00 -30.00   70
 15  \w     36.00 166.00   0.50    4.50    --  107.75   0.00  30.00  260
 16  \w     36.00 106.00   0.50    4.50    --  107.75 -94.00  60.00  140
 17  \w     36.00 166.00   0.50    4.50    --  107.75   0.00-180.00  260
 18  \w     36.00 106.00   0.50    4.50    --  107.75 -94.00-150.00  140
 19  \w     93.00 178.00   0.50    4.50    --  107.75  61.00-180.00  170
 20  \w    100.00 164.00   0.50    4.50    --  107.75   0.00 -90.00  128
 21  \w     36.00  94.00   0.50    4.50    --  107.75 -61.00 -30.00  116
 22  \w     36.00  74.00   0.50    4.50    --  107.75 -61.00  60.00   76
 23  \w     97.00 139.00   0.50    4.50    --  107.75  45.00 150.00   84
 24  \w     46.00  71.00   0.50    4.50    --  107.75 -45.00  60.00   50
 25  \w     50.00  93.00   0.50    4.50    --  107.75 -61.00-180.00   86
 26  \w     36.00  61.00   0.50    4.50    --  107.75 -45.00-150.00   50
 27  \w    129.00 177.00   0.50    4.50    --  107.75  15.00  30.00   96
 28  \w    126.00 178.00   0.50    4.50    --  107.75  45.00-150.00  104
 29  \w     44.00  71.00   0.50    4.50    --  107.75 -45.00   0.00   54
 30  \w     36.00  67.00   0.50    4.50    --  107.75 -45.00 -60.00   62
 31  \w    140.00 174.00   0.50    4.50    --  107.75 125.00  90.00   68
 32  \w     56.00 105.00   0.50    4.50    --  107.75 -94.00 120.00   98
 33  \w     36.00  68.00   0.50    4.50    --  107.75 -45.00 -90.00   64
;
_diffrn_measurement_device 'four-circle diffractometer'
_diffrn_measurement_device_type 'XtaLAB Synergy, Dualflex, HyPix'
_diffrn_measurement_method '\w scans'
_diffrn_orient_matrix_type 'CrysAlisPro convention (1999,Acta A55,543-557)'
_diffrn_orient_matrix_UB_11 -0.0028671000
_diffrn_orient_matrix_UB_12 -0.0844334000
_diffrn_orient_matrix_UB_13 -0.0778645000
_diffrn_orient_matrix_UB_21 0.0721747000
_diffrn_orient_matrix_UB_22 -0.0190971000
_diffrn_orient_matrix_UB_23 0.0369286000
_diffrn_orient_matrix_UB_31 -0.0115750000
_diffrn_orient_matrix_UB_32 -0.0981681000
_diffrn_orient_matrix_UB_33 0.0595905000
_diffrn_radiation_monochromator mirror
_diffrn_radiation_probe x-ray
_diffrn_radiation_type 'Cu K\a'
_diffrn_radiation_wavelength 1.54184
_diffrn_reflns_av_R_equivalents 0.0623
_diffrn_reflns_av_unetI/netI 0.0300
_diffrn_reflns_Laue_measured_fraction_full 0.999
_diffrn_reflns_Laue_measured_fraction_max 0.942
_diffrn_reflns_limit_h_max 27
_diffrn_reflns_limit_h_min -27
_diffrn_reflns_limit_k_max 12
_diffrn_reflns_limit_k_min -14
_diffrn_reflns_limit_l_max 19
_diffrn_reflns_limit_l_min -19
_diffrn_reflns_number 46301
_diffrn_reflns_point_group_measured_fraction_full 0.999
_diffrn_reflns_point_group_measured_fraction_max 0.942
_diffrn_reflns_theta_full 67.684
_diffrn_reflns_theta_max 82.935
_diffrn_reflns_theta_min 4.303
_diffrn_source 'micro-focus sealed X-ray tube'
_diffrn_source_type 'PhotonJet (Cu) X-ray Source'
_exptl_absorpt_coefficient_mu 2.483
_exptl_absorpt_correction_T_max 0.620
_exptl_absorpt_correction_T_min 0.059
_exptl_absorpt_correction_type analytical
_exptl_absorpt_process_details
;
CrysAlisPro 1.171.42.61a (Rigaku Oxford Diffraction, 2022)
Analytical numeric absorption correction using a multifaceted crystal
model based on expressions derived by R.C. Clark & J.S. Reid.
(Clark, R. C. & Reid, J. S. (1995). Acta Cryst. A51, 887-897)
Empirical absorption correction using spherical harmonics,
implemented in SCALE3 ABSPACK scaling algorithm.
;
_exptl_crystal_colour 'clear whiteish colourless'
_exptl_crystal_colour_lustre clear
_exptl_crystal_colour_modifier whiteish
_exptl_crystal_colour_primary colourless
_exptl_crystal_density_diffrn 1.364
_exptl_crystal_description plate
_exptl_crystal_F_000 1616
_exptl_crystal_size_max 0.457
_exptl_crystal_size_mid 0.279
_exptl_crystal_size_min 0.029
_refine_diff_density_max 1.064
_refine_diff_density_min -0.512
_refine_diff_density_rms 0.080
_refine_ls_extinction_method none
_refine_ls_goodness_of_fit_ref 1.085
_refine_ls_hydrogen_treatment constr
_refine_ls_matrix_type full
_refine_ls_number_parameters 478
_refine_ls_number_reflns 8007
_refine_ls_number_restraints 0
_refine_ls_restrained_S_all 1.085
_refine_ls_R_factor_all 0.0497
_refine_ls_R_factor_gt 0.0471
_refine_ls_shift/su_max 0.001
_refine_ls_shift/su_mean 0.000
_refine_ls_structure_factor_coef Fsqd
_refine_ls_weighting_details 'w=1/[\s^2^(Fo^2^)+(0.1005P)^2^+0.7619P] where P=(Fo^2^+2Fc^2^)/3'
_refine_ls_weighting_scheme calc
_refine_ls_wR_factor_gt 0.1334
_refine_ls_wR_factor_ref 0.1378
_reflns_Friedel_coverage 0.000
_reflns_number_gt 7337
_reflns_number_total 8007
_reflns_threshold_expression 'I > 2\s(I)'
_cod_data_source_file d4mh00142g2.cif
_cod_data_source_block tpapy-zncl-lc_auto
_cod_depositor_comments 'Adding full bibliography for 1571437.cif.'
_cod_database_code 1571437
_shelx_shelxl_version_number 2014/7
_chemical_oxdiff_formula CHNZnCl
_chemical_oxdiff_usercomment 150
_shelx_space_group_comment
;
The symmetry employed for this shelxl refinement is uniquely defined
by the following loop, which should always be used as a source of
symmetry information in preference to the above space-group names.
They are only intended as comments.
;
_shelx_estimated_absorpt_t_max 0.931
_shelx_estimated_absorpt_t_min 0.397
_reflns_odcompleteness_completeness 99.83
_reflns_odcompleteness_iscentric 1
_reflns_odcompleteness_theta 74.33
_olex2_refinement_description
;
1. Fixed Uiso
 At 1.2 times of:
  All C(H) groups
2.a Aromatic/amide H refined with riding coordinates:
 C1(H1), C2(H2), C4(H4), C5(H5), C7(H7), C8(H8), C10(H10), C11(H11), C13(H13),
 C14(H14), C15(H15), C16(H16), C17(H17), C19(H19), C20(H20), C21(H21), C22(H22),
  C23(H23), C24(H24), C25(H25), C27(H27), C28(H28), C30(H30), C31(H31),
 C33(H33), C34(H34), C36(H36), C37(H37), C38(H38), C39(H39), C40(H40), C42(H42),
  C43(H43), C44(H44), C45(H45), C46(H46)
;
_olex2_submission_special_instructions 'No special instructions were received'
_oxdiff_exptl_absorpt_empirical_details
;
Empirical correction (ABSPACK) includes:
- Absorption correction using spherical harmonics
- Frame scaling
- Detector area scaling
;
_oxdiff_exptl_absorpt_empirical_full_max 2.344
_oxdiff_exptl_absorpt_empirical_full_min 0.292

loop_
_space_group_symop_operation_xyz
'x, y, z'
'-x, y+1/2, -z+1/2'
'-x, -y, -z'
'x, -y-1/2, z-1/2'

loop_
_atom_site_label
_atom_site_type_symbol
_atom_site_fract_x
_atom_site_fract_y
_atom_site_fract_z
_atom_site_U_iso_or_equiv
_atom_site_adp_type
_atom_site_occupancy
_atom_site_site_symmetry_order
_atom_site_calc_flag
_atom_site_refinement_flags_posn
_atom_site_refinement_flags_adp
_atom_site_refinement_flags_occupancy
_atom_site_disorder_assembly
_atom_site_disorder_group
Zn1 Zn 0.49643(2) 0.38413(2) 0.29610(2) 0.02496(10) Uani 1 1 d . . . . .
Cl1 Cl 0.50097(2) 0.22873(3) 0.38071(3) 0.03002(12) Uani 1 1 d . . . . .
Cl2 Cl 0.40430(2) 0.46139(3) 0.21697(3) 0.02955(12) Uani 1 1 d . . . . .
N1 N 0.54876(7) 0.35252(13) 0.20792(10) 0.0275(3) Uani 1 1 d . . . . .
N2 N 0.84144(8) 0.34449(15) -0.05009(12) 0.0339(3) Uani 1 1 d . . . . .
N3 N 0.54736(7) 0.50458(13) 0.38244(10) 0.0279(3) Uani 1 1 d . . . . .
N4 N 0.79046(8) 0.95747(15) 0.75417(11) 0.0350(3) Uani 1 1 d . . . . .
C1 C 0.56802(8) 0.48535(15) 0.47297(12) 0.0285(3) Uani 1 1 d . . . . .
H1 H 0.5578 0.4152 0.4959 0.034 Uiso 1 1 calc R U . . .
C2 C 0.60339(8) 0.56368(15) 0.53333(12) 0.0286(3) Uani 1 1 d . . . . .
H2 H 0.6164 0.5473 0.5966 0.034 Uiso 1 1 calc R U . . .
C3 C 0.62013(8) 0.66725(14) 0.50175(12) 0.0271(3) Uani 1 1 d . . . . .
C4 C 0.59773(9) 0.68661(16) 0.40805(13) 0.0326(4) Uani 1 1 d . . . . .
H4 H 0.6069 0.7563 0.3832 0.039 Uiso 1 1 calc R U . . .
C5 C 0.56222(10) 0.60449(15) 0.35166(13) 0.0326(4) Uani 1 1 d . . . . .
H5 H 0.5477 0.6194 0.2882 0.039 Uiso 1 1 calc R U . . .
C6 C 0.66074(8) 0.74938(15) 0.56475(12) 0.0277(3) Uani 1 1 d . . . . .
C7 C 0.66420(9) 0.74821(16) 0.65710(13) 0.0307(4) Uani 1 1 d . . . . .
H7 H 0.6377 0.6977 0.6781 0.037 Uiso 1 1 calc R U . . .
C8 C 0.70531(9) 0.81893(17) 0.71868(13) 0.0320(4) Uani 1 1 d . . . . .
H8 H 0.7061 0.8175 0.7809 0.038 Uiso 1 1 calc R U . . .
C9 C 0.74567(9) 0.89255(15) 0.69003(13) 0.0292(4) Uani 1 1 d . . . . .
C10 C 0.73970(9) 0.89950(16) 0.59727(13) 0.0315(4) Uani 1 1 d . . . . .
H10 H 0.7644 0.9532 0.5760 0.038 Uiso 1 1 calc R U . . .
C11 C 0.69804(9) 0.82884(15) 0.53545(13) 0.0311(4) Uani 1 1 d . . . . .
H11 H 0.6948 0.8345 0.4725 0.037 Uiso 1 1 calc R U . . .
C12 C 0.77982(9) 0.97331(16) 0.84153(13) 0.0323(4) Uani 1 1 d . . . . .
C13 C 0.81526(10) 0.91205(18) 0.91665(15) 0.0386(4) Uani 1 1 d . . . . .
H13 H 0.8486 0.8638 0.9111 0.046 Uiso 1 1 calc R U . . .
C14 C 0.80220(11) 0.9212(2) 0.99846(15) 0.0473(5) Uani 1 1 d . . . . .
H14 H 0.8259 0.8781 1.0492 0.057 Uiso 1 1 calc R U . . .
C15 C 0.75413(11) 0.9936(2) 1.00754(15) 0.0444(5) Uani 1 1 d . . . . .
H15 H 0.7453 1.0008 1.0644 0.053 Uiso 1 1 calc R U . . .
C16 C 0.71923(10) 1.05534(19) 0.93206(16) 0.0411(5) Uani 1 1 d . . . . .
H16 H 0.6863 1.1047 0.9375 0.049 Uiso 1 1 calc R U . . .
C17 C 0.73212(10) 1.04529(18) 0.84994(15) 0.0383(4) Uani 1 1 d . . . . .
H17 H 0.7083 1.0878 0.7989 0.046 Uiso 1 1 calc R U . . .
C18 C 0.85096(9) 0.98580(17) 0.74499(13) 0.0337(4) Uani 1 1 d . . . . .
C19 C 0.88292(10) 1.07941(18) 0.79247(14) 0.0383(4) Uani 1 1 d . . . . .
H19 H 0.8638 1.1227 0.8299 0.046 Uiso 1 1 calc R U . . .
C20 C 0.94204(11) 1.1098(2) 0.78568(17) 0.0477(5) Uani 1 1 d . . . . .
H20 H 0.9635 1.1730 0.8193 0.057 Uiso 1 1 calc R U . . .
C21 C 0.97017(11) 1.0497(3) 0.73072(19) 0.0566(6) Uani 1 1 d . . . . .
H21 H 1.0102 1.0725 0.7246 0.068 Uiso 1 1 calc R U . . .
C22 C 0.93941(12) 0.9558(3) 0.68469(18) 0.0560(6) Uani 1 1 d . . . . .
H22 H 0.9589 0.9133 0.6473 0.067 Uiso 1 1 calc R U . . .
C23 C 0.88063(11) 0.9223(2) 0.69202(16) 0.0437(5) Uani 1 1 d . . . . .
H23 H 0.8606 0.8563 0.6611 0.052 Uiso 1 1 calc R U . . .
C24 C 0.55109(9) 0.42782(15) 0.14300(12) 0.0300(4) Uani 1 1 d . . . . .
H24 H 0.5220 0.4895 0.1310 0.036 Uiso 1 1 calc R U . . .
C25 C 0.59428(9) 0.41904(16) 0.09284(13) 0.0303(4) Uani 1 1 d . . . . .
H25 H 0.5946 0.4741 0.0477 0.036 Uiso 1 1 calc R U . . .
C26 C 0.63720(8) 0.32913(15) 0.10907(12) 0.0267(3) Uani 1 1 d . . . . .
C27 C 0.63229(9) 0.24833(15) 0.17380(13) 0.0294(4) Uani 1 1 d . . . . .
H27 H 0.6593 0.1837 0.1849 0.035 Uiso 1 1 calc R U . . .
C28 C 0.58839(9) 0.26246(15) 0.22143(12) 0.0286(3) Uani 1 1 d . . . . .
H28 H 0.5859 0.2070 0.2653 0.034 Uiso 1 1 calc R U . . .
C29 C 0.68854(8) 0.32404(15) 0.06456(12) 0.0273(3) Uani 1 1 d . . . . .
C30 C 0.67858(8) 0.35766(16) -0.02592(12) 0.0291(3) Uani 1 1 d . . . . .
H30 H 0.6371 0.3782 -0.0615 0.035 Uiso 1 1 calc R U . . .
C31 C 0.72837(9) 0.36130(16) -0.06419(13) 0.0304(4) Uani 1 1 d . . . . .
H31 H 0.7205 0.3817 -0.1264 0.036 Uiso 1 1 calc R U . . .
C32 C 0.79063(8) 0.33510(15) -0.01200(13) 0.0289(3) Uani 1 1 d . . . . .
C33 C 0.80042(8) 0.30144(16) 0.07812(13) 0.0300(4) Uani 1 1 d . . . . .
H33 H 0.8420 0.2833 0.1145 0.036 Uiso 1 1 calc R U . . .
C34 C 0.75009(9) 0.29426(16) 0.11508(12) 0.0298(4) Uani 1 1 d . . . . .
H34 H 0.7575 0.2686 0.1759 0.036 Uiso 1 1 calc R U . . .
C35 C 0.84002(9) 0.42892(17) -0.11741(13) 0.0326(4) Uani 1 1 d . . . . .
C36 C 0.82017(11) 0.53920(18) -0.10714(16) 0.0416(5) Uani 1 1 d . . . . .
H36 H 0.8082 0.5594 -0.0544 0.050 Uiso 1 1 calc R U . . .
C37 C 0.81801(13) 0.61909(19) -0.17403(18) 0.0499(6) Uani 1 1 d . . . . .
H37 H 0.8037 0.6939 -0.1675 0.060 Uiso 1 1 calc R U . . .
C38 C 0.83627(14) 0.5919(2) -0.24968(18) 0.0544(6) Uani 1 1 d . . . . .
H38 H 0.8347 0.6474 -0.2952 0.065 Uiso 1 1 calc R U . . .
C39 C 0.85705(13) 0.4827(2) -0.25924(16) 0.0504(5) Uani 1 1 d . . . . .
H39 H 0.8704 0.4638 -0.3111 0.060 Uiso 1 1 calc R U . . .
C40 C 0.85851(11) 0.40110(19) -0.19402(15) 0.0398(4) Uani 1 1 d . . . . .
H40 H 0.8721 0.3261 -0.2015 0.048 Uiso 1 1 calc R U . . .
C41 C 0.89926(9) 0.28512(17) -0.01140(13) 0.0315(4) Uani 1 1 d . . . . .
C42 C 0.95757(10) 0.3394(2) 0.00249(17) 0.0463(5) Uani 1 1 d . . . . .
H42 H 0.9594 0.4167 -0.0142 0.056 Uiso 1 1 calc R U . . .
C43 C 1.01323(11) 0.2788(3) 0.0411(2) 0.0625(7) Uani 1 1 d . . . . .
H43 H 1.0532 0.3150 0.0501 0.075 Uiso 1 1 calc R U . . .
C44 C 1.01075(12) 0.1656(3) 0.0667(2) 0.0647(8) Uani 1 1 d . . . . .
H44 H 1.0488 0.1253 0.0947 0.078 Uiso 1 1 calc R U . . .
C45 C 0.95269(13) 0.1124(2) 0.05092(18) 0.0511(6) Uani 1 1 d . . . . .
H45 H 0.9508 0.0348 0.0671 0.061 Uiso 1 1 calc R U . . .
C46 C 0.89776(10) 0.17104(18) 0.01199(14) 0.0377(4) Uani 1 1 d . . . . .
H46 H 0.8581 0.1333 0.0008 0.045 Uiso 1 1 calc R U . . .

loop_
_atom_site_aniso_label
_atom_site_aniso_U_11
_atom_site_aniso_U_22
_atom_site_aniso_U_33
_atom_site_aniso_U_23
_atom_site_aniso_U_13
_atom_site_aniso_U_12
Zn1 0.02719(16) 0.02239(16) 0.02594(15) -0.00133(8) 0.00866(10) -0.00049(7)
Cl1 0.0356(2) 0.0239(2) 0.0310(2) 0.00227(14) 0.01018(17) 0.00029(14)
Cl2 0.0314(2) 0.0256(2) 0.0305(2) 0.00287(14) 0.00692(16) 0.00253(14)
N1 0.0293(7) 0.0244(7) 0.0308(7) -0.0004(6) 0.0117(6) 0.0017(5)
N2 0.0308(8) 0.0360(8) 0.0367(8) 0.0088(7) 0.0128(6) 0.0050(6)
N3 0.0310(7) 0.0250(7) 0.0268(7) -0.0019(5) 0.0069(6) -0.0010(5)
N4 0.0362(8) 0.0390(9) 0.0310(8) -0.0070(6) 0.0118(6) -0.0087(7)
C1 0.0321(8) 0.0257(8) 0.0295(8) -0.0007(6) 0.0117(7) -0.0017(6)
C2 0.0313(8) 0.0288(8) 0.0265(8) 0.0001(7) 0.0096(7) -0.0005(7)
C3 0.0280(8) 0.0254(8) 0.0285(8) -0.0016(6) 0.0092(6) 0.0011(6)
C4 0.0402(9) 0.0247(8) 0.0304(9) 0.0024(7) 0.0061(7) -0.0017(7)
C5 0.0404(10) 0.0254(8) 0.0274(9) 0.0033(6) 0.0022(7) -0.0008(7)
C6 0.0288(8) 0.0241(8) 0.0294(8) -0.0014(6) 0.0069(7) -0.0018(6)
C7 0.0311(9) 0.0321(9) 0.0300(9) -0.0017(7) 0.0106(7) -0.0057(7)
C8 0.0337(9) 0.0364(9) 0.0264(8) -0.0021(7) 0.0097(7) -0.0046(7)
C9 0.0302(9) 0.0294(9) 0.0278(9) -0.0032(6) 0.0079(7) -0.0025(6)
C10 0.0386(10) 0.0275(8) 0.0294(9) -0.0017(7) 0.0112(7) -0.0072(7)
C11 0.0412(10) 0.0264(8) 0.0268(8) -0.0007(6) 0.0116(7) -0.0033(7)
C12 0.0349(9) 0.0316(9) 0.0308(9) -0.0051(7) 0.0102(7) -0.0087(7)
C13 0.0387(10) 0.0380(10) 0.0388(10) -0.0008(8) 0.0104(8) -0.0025(8)
C14 0.0487(12) 0.0566(14) 0.0339(10) 0.0084(9) 0.0072(9) -0.0121(10)
C15 0.0499(12) 0.0534(13) 0.0345(10) -0.0097(9) 0.0197(9) -0.0175(10)
C16 0.0392(10) 0.0374(10) 0.0522(12) -0.0107(9) 0.0218(9) -0.0071(8)
C17 0.0408(10) 0.0350(10) 0.0399(10) -0.0008(8) 0.0125(8) -0.0023(8)
C18 0.0348(9) 0.0356(9) 0.0300(9) 0.0023(7) 0.0081(7) -0.0025(7)
C19 0.0380(10) 0.0386(10) 0.0351(10) 0.0033(8) 0.0054(8) -0.0045(8)
C20 0.0387(11) 0.0539(13) 0.0452(12) 0.0087(10) 0.0035(9) -0.0112(9)
C21 0.0360(11) 0.0811(18) 0.0540(14) 0.0122(13) 0.0148(10) -0.0077(11)
C22 0.0433(12) 0.0797(18) 0.0497(13) 0.0019(12) 0.0209(10) 0.0062(12)
C23 0.0443(11) 0.0470(12) 0.0420(11) -0.0007(9) 0.0157(9) 0.0016(9)
C24 0.0360(9) 0.0245(8) 0.0312(9) 0.0028(7) 0.0126(7) 0.0052(7)
C25 0.0341(9) 0.0287(8) 0.0292(8) 0.0046(7) 0.0109(7) 0.0030(7)
C26 0.0281(8) 0.0267(8) 0.0250(8) -0.0034(6) 0.0075(6) -0.0009(6)
C27 0.0325(9) 0.0249(8) 0.0322(9) 0.0013(7) 0.0112(7) 0.0030(6)
C28 0.0330(9) 0.0240(8) 0.0300(8) 0.0012(6) 0.0109(7) 0.0011(6)
C29 0.0290(8) 0.0263(8) 0.0272(8) -0.0007(6) 0.0091(7) 0.0006(6)
C30 0.0283(8) 0.0314(8) 0.0268(8) 0.0000(7) 0.0068(7) 0.0024(7)
C31 0.0311(9) 0.0337(9) 0.0263(8) 0.0025(7) 0.0079(7) 0.0022(7)
C32 0.0287(8) 0.0286(9) 0.0311(9) 0.0010(7) 0.0113(7) 0.0018(6)
C33 0.0266(8) 0.0333(9) 0.0289(9) 0.0003(7) 0.0060(7) 0.0039(7)
C34 0.0333(9) 0.0307(9) 0.0258(8) 0.0020(6) 0.0090(7) 0.0033(7)
C35 0.0307(9) 0.0339(9) 0.0332(9) 0.0045(7) 0.0089(7) -0.0003(7)
C36 0.0464(11) 0.0372(11) 0.0432(11) 0.0031(8) 0.0162(9) 0.0035(8)
C37 0.0601(15) 0.0335(11) 0.0523(14) 0.0062(9) 0.0101(11) 0.0024(9)
C38 0.0739(17) 0.0440(12) 0.0429(12) 0.0147(10) 0.0129(12) -0.0060(11)
C39 0.0661(15) 0.0547(13) 0.0339(11) 0.0035(9) 0.0199(10) -0.0044(11)
C40 0.0474(12) 0.0364(10) 0.0390(11) 0.0000(8) 0.0179(9) -0.0008(8)
C41 0.0293(9) 0.0376(9) 0.0282(8) 0.0007(7) 0.0089(7) 0.0033(7)
C42 0.0360(10) 0.0528(13) 0.0483(12) -0.0001(10) 0.0092(9) -0.0053(9)
C43 0.0285(11) 0.089(2) 0.0638(17) 0.0073(14) 0.0039(10) -0.0006(12)
C44 0.0410(13) 0.091(2) 0.0598(16) 0.0238(15) 0.0102(11) 0.0264(13)
C45 0.0554(14) 0.0528(14) 0.0498(13) 0.0165(10) 0.0226(11) 0.0177(10)
C46 0.0385(10) 0.0390(10) 0.0376(10) 0.0036(8) 0.0141(8) 0.0055(8)

loop_
_atom_type_symbol
_atom_type_description
_atom_type_scat_dispersion_real
_atom_type_scat_dispersion_imag
_atom_type_scat_source
C C 0.0181 0.0091 'International Tables Vol C Tables 4.2.6.8 and 6.1.1.4'
H H 0.0000 0.0000 'International Tables Vol C Tables 4.2.6.8 and 6.1.1.4'
Cl Cl 0.3639 0.7018 'International Tables Vol C Tables 4.2.6.8 and 6.1.1.4'
N N 0.0311 0.0180 'International Tables Vol C Tables 4.2.6.8 and 6.1.1.4'
Zn Zn -1.5491 0.6778 'International Tables Vol C Tables 4.2.6.8 and 6.1.1.4'

loop_
_exptl_crystal_face_index_h
_exptl_crystal_face_index_k
_exptl_crystal_face_index_l
_exptl_crystal_face_perp_dist
1 0 0 0.0194
-1 0 0 0.0094
0 0 -1 0.2579
0 -1 0 0.2040
0 -1 -1 0.1053
0 1 1 0.1643
-2 -1 5 0.1362
2 5 -1 0.1804
4 4 -5 0.2381

loop_
_geom_angle_atom_site_label_1
_geom_angle_atom_site_label_2
_geom_angle_atom_site_label_3
_geom_angle
_geom_angle_site_symmetry_1
_geom_angle_site_symmetry_3
_geom_angle_publ_flag
Cl1 Zn1 Cl2 122.194(18) . . ?
N1 Zn1 Cl1 107.22(4) . . ?
N1 Zn1 Cl2 107.99(4) . . ?
N3 Zn1 Cl1 105.50(5) . . ?
N3 Zn1 Cl2 108.26(4) . . ?
N3 Zn1 N1 104.32(6) . . ?
C24 N1 Zn1 121.19(12) . . ?
C24 N1 C28 118.10(15) . . ?
C28 N1 Zn1 120.13(12) . . ?
C32 N2 C35 120.04(15) . . ?
C32 N2 C41 120.63(16) . . ?
C41 N2 C35 118.38(15) . . ?
C1 N3 Zn1 120.73(12) . . ?
C5 N3 Zn1 121.58(12) . . ?
C5 N3 C1 117.68(15) . . ?
C9 N4 C12 117.12(15) . . ?
C9 N4 C18 123.29(16) . . ?
C18 N4 C12 118.06(16) . . ?
N3 C1 C2 122.52(16) . . ?
C1 C2 C3 120.25(17) . . ?
C2 C3 C6 120.95(16) . . ?
C4 C3 C2 116.60(16) . . ?
C4 C3 C6 122.43(16) . . ?
C5 C4 C3 119.98(17) . . ?
N3 C5 C4 122.96(17) . . ?
C7 C6 C3 120.36(16) . . ?
C7 C6 C11 117.74(16) . . ?
C11 C6 C3 121.88(16) . . ?
C8 C7 C6 121.46(17) . . ?
C7 C8 C9 120.50(17) . . ?
C8 C9 N4 119.89(17) . . ?
C10 C9 N4 121.76(17) . . ?
C10 C9 C8 118.35(17) . . ?
C11 C10 C9 120.84(17) . . ?
C10 C11 C6 120.83(17) . . ?
C13 C12 N4 120.16(18) . . ?
C17 C12 N4 119.80(18) . . ?
C17 C12 C13 119.96(19) . . ?
C14 C13 C12 120.2(2) . . ?
C13 C14 C15 120.2(2) . . ?
C14 C15 C16 119.2(2) . . ?
C17 C16 C15 120.5(2) . . ?
C16 C17 C12 120.0(2) . . ?
C19 C18 N4 118.74(18) . . ?
C19 C18 C23 118.52(19) . . ?
C23 C18 N4 122.72(19) . . ?
C20 C19 C18 120.7(2) . . ?
C21 C20 C19 120.7(2) . . ?
C20 C21 C22 119.0(2) . . ?
C21 C22 C23 121.2(2) . . ?
C22 C23 C18 119.8(2) . . ?
N1 C24 C25 122.63(16) . . ?
C24 C25 C26 119.62(16) . . ?
C25 C26 C27 117.18(16) . . ?
C25 C26 C29 121.09(16) . . ?
C27 C26 C29 121.59(16) . . ?
C28 C27 C26 120.13(16) . . ?
N1 C28 C27 122.21(16) . . ?
C30 C29 C26 121.58(16) . . ?
C34 C29 C26 120.01(16) . . ?
C34 C29 C30 118.19(16) . . ?
C31 C30 C29 120.80(17) . . ?
C30 C31 C32 120.71(17) . . ?
N2 C32 C31 120.36(16) . . ?
C33 C32 N2 121.29(16) . . ?
C33 C32 C31 118.34(16) . . ?
C34 C33 C32 120.64(16) . . ?
C33 C34 C29 121.24(17) . . ?
C36 C35 N2 120.63(18) . . ?
C40 C35 N2 119.84(18) . . ?
C40 C35 C36 119.53(19) . . ?
C37 C36 C35 119.7(2) . . ?
C38 C37 C36 120.9(2) . . ?
C37 C38 C39 119.5(2) . . ?
C40 C39 C38 120.6(2) . . ?
C39 C40 C35 119.9(2) . . ?
C42 C41 N2 120.80(19) . . ?
C46 C41 N2 119.77(17) . . ?
C46 C41 C42 119.42(19) . . ?
C41 C42 C43 119.2(2) . . ?
C42 C43 C44 120.5(2) . . ?
C45 C44 C43 119.6(2) . . ?
C46 C45 C44 120.2(2) . . ?
C45 C46 C41 121.0(2) . . ?

loop_
_geom_bond_atom_site_label_1
_geom_bond_atom_site_label_2
_geom_bond_distance
_geom_bond_site_symmetry_2
_geom_bond_publ_flag
Zn1 Cl1 2.2285(4) . ?
Zn1 Cl2 2.2352(4) . ?
Zn1 N1 2.0457(15) . ?
Zn1 N3 2.0418(15) . ?
N1 C24 1.345(2) . ?
N1 C28 1.350(2) . ?
N2 C32 1.406(2) . ?
N2 C35 1.427(2) . ?
N2 C41 1.423(2) . ?
N3 C1 1.351(2) . ?
N3 C5 1.342(2) . ?
N4 C9 1.403(2) . ?
N4 C12 1.437(2) . ?
N4 C18 1.417(3) . ?
C1 C2 1.378(3) . ?
C2 C3 1.399(3) . ?
C3 C4 1.398(3) . ?
C3 C6 1.474(2) . ?
C4 C5 1.380(3) . ?
C6 C7 1.397(3) . ?
C6 C11 1.400(3) . ?
C7 C8 1.383(3) . ?
C8 C9 1.398(3) . ?
C9 C10 1.394(3) . ?
C10 C11 1.390(3) . ?
C12 C13 1.393(3) . ?
C12 C17 1.383(3) . ?
C13 C14 1.370(3) . ?
C14 C15 1.396(4) . ?
C15 C16 1.396(3) . ?
C16 C17 1.374(3) . ?
C18 C19 1.395(3) . ?
C18 C23 1.396(3) . ?
C19 C20 1.381(3) . ?
C20 C21 1.376(4) . ?
C21 C22 1.380(4) . ?
C22 C23 1.386(3) . ?
C24 C25 1.387(3) . ?
C25 C26 1.392(2) . ?
C26 C27 1.401(2) . ?
C26 C29 1.479(2) . ?
C27 C28 1.378(3) . ?
C29 C30 1.399(2) . ?
C29 C34 1.398(2) . ?
C30 C31 1.383(3) . ?
C31 C32 1.408(3) . ?
C32 C33 1.395(3) . ?
C33 C34 1.383(3) . ?
C35 C36 1.393(3) . ?
C35 C40 1.389(3) . ?
C36 C37 1.383(3) . ?
C37 C38 1.370(4) . ?
C38 C39 1.386(4) . ?
C39 C40 1.381(3) . ?
C41 C42 1.393(3) . ?
C41 C46 1.393(3) . ?
C42 C43 1.393(4) . ?
C43 C44 1.395(5) . ?
C44 C45 1.380(4) . ?
C45 C46 1.371(3) . ?

loop_
_exptl_oxdiff_crystal_face_indexfrac_h
_exptl_oxdiff_crystal_face_indexfrac_k
_exptl_oxdiff_crystal_face_indexfrac_l
_exptl_oxdiff_crystal_face_x
_exptl_oxdiff_crystal_face_y
_exptl_oxdiff_crystal_face_z
0.9978 -0.0022 0.0025 -0.0029 0.0721 -0.0112
-0.9978 0.0022 -0.0025 0.0029 -0.0721 0.0112
0.0127 -0.0013 -0.9977 0.0778 -0.0359 -0.0595
-0.0185 -0.9934 -0.0065 0.0844 0.0174 0.0973
-0.0058 -0.9948 -1.0043 0.1622 -0.0185 0.0379
0.0058 0.9948 1.0043 -0.1622 0.0185 -0.0379
-2.0777 -0.9825 4.9773 -0.2986 0.0526 0.4171
2.1008 4.9616 -0.9602 -0.3502 0.0214 -0.5686
4.1288 3.9585 -4.9527 0.0396 0.0395 -0.7315
